data_7216238
loop_
_publ_author_name
'Marino, Nadia'
'Armentano, Donatella'
'Zanchini, Claudia'
'De Munno, G.'

_publ_section_title
;
 Ca2+ metal ion adducts with cytosine, cytidine and cytidine
 5&#x2019;-monophosphate. A comprehensive study of calcium reactivity
 towards building units of nucleic acids.
;
_journal_name_full CrystEngComm
_journal_paper_doi 10.1039/c4ce00511b
_journal_year 2014
_chemical_formula_sum 'C72 H80 Ca4 Cl8 N24 O100'
_chemical_formula_weight 3325.52
_chemical_name_systematic
;
 ?
;
_space_group_crystal_system tetragonal
_space_group_IT_number 98
_space_group_name_Hall 'I 4bw 2bw'
_space_group_name_H-M_alt 'I 41 2 2'
_symmetry_space_group_name_Hall 'I 4bw 2bw'
_symmetry_space_group_name_H-M 'I 41 2 2'
_atom_sites_solution_hydrogens geom
_audit_creation_method SHELXL-2013
_cell_angle_alpha 90
_cell_angle_beta 90
_cell_angle_gamma 90
_cell_formula_units_Z 8
_cell_length_a 21.7076(9)
_cell_length_b 21.7076(9)
_cell_length_c 59.216(4)
_cell_measurement_temperature 100(2)
_cell_measurement_theta_max 24.37
_cell_measurement_theta_min 2.33
_cell_volume 27904(2)
_computing_cell_refinement 'Bruker APEX'
_computing_data_collection 'Bruker APEX2'
_computing_data_reduction 'Bruker SAINT'
_computing_molecular_graphics 'Bruker SHELXTL'
_computing_publication_material 'Bruker SHELXTL'
_computing_structure_refinement 'SHELXL-2013 (Sheldrick, 2013)'
_computing_structure_solution 'SHELXL-2013 (Sheldrick, 2013)'
_diffrn_ambient_temperature 100(2)
_diffrn_measured_fraction_theta_full 0.920
_diffrn_measured_fraction_theta_max 0.993
_diffrn_measurement_device_type 'CCD area detector'
_diffrn_measurement_method 'phi and omega scans'
_diffrn_radiation_type MoK\a
_diffrn_radiation_wavelength 0.71073
_diffrn_reflns_av_R_equivalents 0.0480
_diffrn_reflns_av_unetI/netI 0.0246
_diffrn_reflns_Laue_measured_fraction_full 0.920
_diffrn_reflns_Laue_measured_fraction_max 0.993
_diffrn_reflns_limit_h_max 25
_diffrn_reflns_limit_h_min -25
_diffrn_reflns_limit_k_max 25
_diffrn_reflns_limit_k_min -25
_diffrn_reflns_limit_l_max 66
_diffrn_reflns_limit_l_min -68
_diffrn_reflns_number 325468
_diffrn_reflns_point_group_measured_fraction_full 0.920
_diffrn_reflns_point_group_measured_fraction_max 0.995
_diffrn_reflns_theta_full 25.242
_diffrn_reflns_theta_max 24.558
_diffrn_reflns_theta_min 1.375
_diffrn_source 'fine-focus sealed tube'
_exptl_absorpt_coefficient_mu 0.435
_exptl_absorpt_correction_T_max 0.899
_exptl_absorpt_correction_T_min 0.881
_exptl_absorpt_correction_type multi-scan
_exptl_absorpt_process_details sadabs
_exptl_crystal_colour COLOURLESS
_exptl_crystal_density_diffrn 1.583
_exptl_crystal_density_method 'not measured'
_exptl_crystal_description rhombhuses
_exptl_crystal_F_000 13568
_exptl_crystal_size_max 0.30
_exptl_crystal_size_mid 0.28
_exptl_crystal_size_min 0.25
_platon_squeeze_details
; 
 The residual agreement factors were 
 R_factor_gt = 0.0771 and wR2_factor_gt = 0.2157 before SQUEEZE 
 whereas they were R_factor_gt = 0.0597 and wR2_factor_gt = 0.1704 
 after SQUEEZE. The final formulation of the compound is in agreement 
 with the residual electron density and volume.  
;
_refine_diff_density_max 0.527
_refine_diff_density_min -0.309
_refine_diff_density_rms 0.079
_refine_ls_abs_structure_details
;
 Refined as an inversion twin.
;
_refine_ls_abs_structure_Flack 0.10(5)
_refine_ls_extinction_method none
_refine_ls_goodness_of_fit_ref 1.049
_refine_ls_hydrogen_treatment constr
_refine_ls_matrix_type full
_refine_ls_number_parameters 745
_refine_ls_number_reflns 11552
_refine_ls_number_restraints 340
_refine_ls_restrained_S_all 1.053
_refine_ls_R_factor_all 0.0680
_refine_ls_R_factor_gt 0.0597
_refine_ls_shift/su_max 0.000
_refine_ls_shift/su_mean 0.000
_refine_ls_structure_factor_coef Fsqd
_refine_ls_weighting_details 'w=1/[\s^2^(Fo^2^)+(0.1206P)^2^+21.4898P] where P=(Fo^2^+2Fc^2^)/3'
_refine_ls_weighting_scheme calc
_refine_ls_wR_factor_gt 0.1704
_refine_ls_wR_factor_ref 0.1748
_reflns_Friedel_coverage 0.806
_reflns_Friedel_fraction_full 0.920
_reflns_Friedel_fraction_max 0.997
_reflns_number_gt 9918
_reflns_number_total 11552
_reflns_threshold_expression 'I > 2\s(I)'
_cod_data_source_file c4ce00511b2.cif
_cod_data_source_block Ca_platon-sr
_cod_original_cell_volume 27904(3)
_cod_database_code 7216238
_shelx_space_group_comment
;
The symmetry employed for this shelxl refinement is uniquely defined
by the following loop, which should always be used as a source of
symmetry information in preference to the above space-group names.
They are only intended as comments.
;

loop_
_space_group_symop_operation_xyz
'x, y, z'
'-x+1/2, -y+1/2, z+1/2'
'-y, x+1/2, z+1/4'
'y+1/2, -x, z+3/4'
'-x+1/2, y, -z+3/4'
'x, -y+1/2, -z+1/4'
'y+1/2, x+1/2, -z+1/2'
'-y, -x, -z'
'x+1/2, y+1/2, z+1/2'
'-x+1, -y+1, z+1'
'-y+1/2, x+1, z+3/4'
'y+1, -x+1/2, z+5/4'
'-x+1, y+1/2, -z+5/4'
'x+1/2, -y+1, -z+3/4'
'y+1, x+1, -z+1'
'-y+1/2, -x+1/2, -z+1/2'

loop_
_atom_site_label
_atom_site_type_symbol
_atom_site_fract_x
_atom_site_fract_y
_atom_site_fract_z
_atom_site_U_iso_or_equiv
_atom_site_adp_type
_atom_site_occupancy
_atom_site_site_symmetry_order
_atom_site_calc_flag
_atom_site_refinement_flags_posn
_atom_site_refinement_flags_adp
_atom_site_refinement_flags_occupancy
_atom_site_disorder_assembly
_atom_site_disorder_group
Ca1 Ca 0.71840(5) 0.53576(5) 0.44359(2) 0.0323(3) Uani 1 1 d . . . . .
O1W O 0.64804(18) 0.58197(17) 0.41568(6) 0.0408(9) Uani 1 1 d . . . . .
O2W O 0.7077(2) 0.46762(18) 0.47704(6) 0.0474(10) Uani 1 1 d . . . . .
O3W O 0.65441(17) 0.45181(18) 0.42917(7) 0.0418(9) Uani 1 1 d . . . . .
O4W O 0.64944(18) 0.59195(17) 0.46921(6) 0.0404(9) Uani 1 1 d . . . . .
N1 N 0.7446(2) 0.7636(2) 0.46896(7) 0.0384(11) Uani 1 1 d . . . . .
C2 C 0.6794(3) 0.7701(3) 0.46816(8) 0.0369(13) Uani 1 1 d . . . . .
O2 O 0.64636(17) 0.72489(18) 0.47206(6) 0.0365(8) Uani 1 1 d . . . . .
N3 N 0.6558(2) 0.8260(2) 0.46298(7) 0.0379(11) Uani 1 1 d . . . . .
C4 C 0.6925(3) 0.8760(3) 0.46036(9) 0.0468(15) Uani 1 1 d . . . . .
N4 N 0.6665(3) 0.9308(2) 0.45634(9) 0.0562(14) Uani 1 1 d . . . . .
H4A H 0.6261 0.9340 0.4554 0.067 Uiso 1 1 calc R U . . .
H4B H 0.6897 0.9637 0.4546 0.067 Uiso 1 1 calc R U . . .
C5 C 0.7596(3) 0.8698(3) 0.46138(10) 0.0501(15) Uani 1 1 d . . . . .
H5 H 0.7862 0.9040 0.4591 0.060 Uiso 1 1 calc R U . . .
C6 C 0.7814(3) 0.8137(3) 0.46565(10) 0.0468(15) Uani 1 1 d . . . . .
H6 H 0.8248 0.8083 0.4664 0.056 Uiso 1 1 calc R U . . .
O1' O 0.82480(16) 0.70870(18) 0.48657(6) 0.0378(9) Uani 1 1 d . . . . .
C1' C 0.7705(3) 0.7021(3) 0.47302(9) 0.0365(12) Uani 1 1 d . . . . .
H1' H 0.7397 0.6749 0.4807 0.044 Uiso 1 1 calc R U . . .
C2' C 0.7951(3) 0.6714(2) 0.45144(9) 0.0368(12) Uani 1 1 d . . . . .
H2' H 0.8182 0.7020 0.4421 0.044 Uiso 1 1 calc R U . . .
O2' O 0.7474(2) 0.64375(17) 0.43855(6) 0.0459(10) Uani 1 1 d . . . . .
C3' C 0.8393(3) 0.6234(3) 0.46126(10) 0.0427(14) Uani 1 1 d . . . . .
H3' H 0.8724 0.6121 0.4502 0.051 Uiso 1 1 calc R U . . .
O3' O 0.80304(18) 0.57123(18) 0.46749(6) 0.0427(9) Uani 1 1 d . . . . .
C4' C 0.8660(2) 0.6576(3) 0.48211(10) 0.0428(14) Uani 1 1 d . . . . .
H4' H 0.8652 0.6290 0.4954 0.051 Uiso 1 1 calc R U . . .
C5' C 0.9304(3) 0.6822(4) 0.47934(14) 0.069(2) Uani 1 1 d . . . . .
H5'1 H 0.9399 0.7095 0.4923 0.083 Uiso 1 1 calc R U . . .
H5'2 H 0.9597 0.6473 0.4798 0.083 Uiso 1 1 calc R U . . .
O5' O 0.9396(3) 0.7153(3) 0.45921(11) 0.094(2) Uani 1 1 d . . . . .
H5' H 0.9330 0.6921 0.4481 0.141 Uiso 1 1 calc R U . . .
N11 N 0.7980(2) 0.3451(3) 0.40022(7) 0.0422(11) Uani 1 1 d . U . . .
C21 C 0.7438(3) 0.3127(3) 0.40686(9) 0.0414(12) Uani 1 1 d . U . . .
O21 O 0.69718(19) 0.3428(2) 0.41263(7) 0.0508(11) Uani 1 1 d . U . . .
N31 N 0.7434(2) 0.2520(3) 0.40689(8) 0.0502(12) Uani 1 1 d . U . . .
C41 C 0.7947(3) 0.2196(4) 0.40103(13) 0.0712(19) Uani 1 1 d . U . . .
N41 N 0.7895(4) 0.1580(4) 0.40085(15) 0.104(3) Uani 1 1 d . U . . .
H41A H 0.7543 0.1405 0.4044 0.125 Uiso 1 1 calc R U . . .
H41B H 0.8215 0.1351 0.3972 0.125 Uiso 1 1 calc R U . . .
C51 C 0.8499(3) 0.2517(5) 0.39533(14) 0.081(2) Uani 1 1 d . U . . .
H51 H 0.8862 0.2297 0.3914 0.098 Uiso 1 1 calc R U . . .
C61 C 0.8497(3) 0.3108(4) 0.39568(11) 0.0652(18) Uani 1 1 d . U . . .
H61 H 0.8871 0.3319 0.3927 0.078 Uiso 1 1 calc R U . . .
O1'1 O 0.8298(2) 0.4315(3) 0.37946(6) 0.0670(14) Uani 1 1 d . U . . .
C1'1 C 0.7971(2) 0.4128(3) 0.39929(8) 0.0413(13) Uani 1 1 d . U . . .
H1'1 H 0.7536 0.4279 0.3985 0.050 Uiso 1 1 calc R U . . .
C2'1 C 0.8313(2) 0.4457(3) 0.41829(8) 0.0362(12) Uani 1 1 d . U . . .
H2'1 H 0.8715 0.4249 0.4213 0.043 Uiso 1 1 calc R U . . .
O2'1 O 0.79628(16) 0.45011(17) 0.43854(6) 0.0351(8) Uani 1 1 d . U . . .
C3'1 C 0.8419(2) 0.5088(3) 0.40785(9) 0.0457(13) Uani 1 1 d . U . . .
H3'1 H 0.8771 0.5310 0.4151 0.055 Uiso 1 1 calc R U . . .
O3'1 O 0.78500(17) 0.5420(2) 0.41018(7) 0.0494(10) Uani 1 1 d . U . . .
C4'1 C 0.8551(2) 0.4931(4) 0.38308(10) 0.0550(15) Uani 1 1 d D U . . .
H4'1 H 0.8332 0.5231 0.3731 0.066 Uiso 1 1 calc R U . . .
C5'1 C 0.9222(3) 0.4935(4) 0.37762(10) 0.0606(19) Uani 1 1 d D U . . .
H511 H 0.9409 0.5315 0.3838 0.073 Uiso 0.754(12) 1 calc R U P A 1
H521 H 0.9421 0.4579 0.3851 0.073 Uiso 0.754(12) 1 calc R U P A 1
H51A H 0.9452 0.4993 0.3919 0.073 Uiso 0.246(12) 1 calc R U P A 2
H52A H 0.9332 0.4524 0.3717 0.073 Uiso 0.246(12) 1 calc R U P A 2
O5'1 O 0.9335(2) 0.4909(3) 0.35503(8) 0.0438(19) Uiso 0.754(12) 1 d D U P A 1
H551 H 0.9182 0.5221 0.3487 0.066 Uiso 0.754(12) 1 calc R U P A 1
O5'A O 0.9409(7) 0.5332(7) 0.3638(2) 0.038(5) Uiso 0.246(12) 1 d D U P A 2
H55A H 0.9789 0.5286 0.3617 0.058 Uiso 0.246(12) 1 calc R U P A 2
Ca2 Ca 0.53995(6) 0.25396(5) 0.44399(2) 0.0449(3) Uani 1 1 d . . . . .
O5W O 0.57385(19) 0.31540(19) 0.41143(7) 0.0483(10) Uani 1 1 d . . . . .
O6W O 0.5979(2) 0.3397(2) 0.46128(8) 0.0604(13) Uani 1 1 d . . . . .
O7W O 0.4546(2) 0.3192(2) 0.43355(8) 0.0647(14) Uani 1 1 d . . . . .
O8W O 0.48022(18) 0.2611(2) 0.47885(7) 0.0528(11) Uani 1 1 d . . . . .
N12 N 0.7697(2) 0.2482(2) 0.46600(9) 0.0496(13) Uani 1 1 d . . . . .
C22 C 0.7736(3) 0.3119(3) 0.46498(10) 0.0444(14) Uani 1 1 d . . . . .
O22 O 0.7264(2) 0.34288(18) 0.46992(7) 0.0463(10) Uani 1 1 d . . . . .
N32 N 0.8268(2) 0.3382(3) 0.45890(8) 0.0533(14) Uani 1 1 d . . . . .
C42 C 0.8773(4) 0.3034(4) 0.45401(13) 0.070(2) Uani 1 1 d . . . . .
N42 N 0.9296(3) 0.3321(4) 0.44944(11) 0.084(2) Uani 1 1 d . . . . .
H42A H 0.9311 0.3726 0.4496 0.101 Uiso 1 1 calc R U . . .
H42B H 0.9629 0.3107 0.4462 0.101 Uiso 1 1 calc R U . . .
C52 C 0.8744(4) 0.2387(5) 0.45515(15) 0.079(3) Uani 1 1 d . . . . .
H52 H 0.9097 0.2142 0.4522 0.094 Uiso 1 1 calc R U . . .
C62 C 0.8222(4) 0.2136(4) 0.46037(15) 0.077(2) Uani 1 1 d . . . . .
H62 H 0.8192 0.1700 0.4604 0.093 Uiso 1 1 calc R U . . .
O1'2 O 0.7227(3) 0.17044(18) 0.48813(7) 0.0627(13) Uani 1 1 d . . . . .
C1'2 C 0.7110(3) 0.2180(3) 0.47204(10) 0.0492(15) Uani 1 1 d . . . . .
H1'2 H 0.6818 0.2489 0.4785 0.059 Uiso 1 1 calc R U . . .
C2'2 C 0.6807(3) 0.1839(3) 0.45254(10) 0.0479(15) Uani 1 1 d . . . . .
H2'2 H 0.7117 0.1582 0.4444 0.057 Uiso 1 1 calc R U . . .
O2'2 O 0.6493(2) 0.22392(19) 0.43704(7) 0.0511(11) Uani 1 1 d . . . . .
C3'2 C 0.6357(4) 0.1430(3) 0.46536(12) 0.0624(19) Uani 1 1 d . . . . .
H3'2 H 0.6240 0.1055 0.4565 0.075 Uiso 1 1 calc R U . . .
O3'2 O 0.5839(2) 0.1796(2) 0.47084(9) 0.0691(15) Uani 1 1 d . . . . .
C4'2 C 0.6729(4) 0.1268(3) 0.48677(12) 0.0590(18) Uani 1 1 d . . . . .
H4'2 H 0.6458 0.1322 0.5003 0.071 Uiso 1 1 calc R U . . .
C5'2 C 0.6982(4) 0.0616(3) 0.48680(13) 0.073(2) Uani 1 1 d . . . . .
H5'6 H 0.7272 0.0569 0.4996 0.087 Uiso 1 1 calc R U . . .
H5'7 H 0.6638 0.0323 0.4892 0.087 Uiso 1 1 calc R U . . .
O5'2 O 0.7287(3) 0.0465(2) 0.46646(11) 0.0867(18) Uani 1 1 d . . . . .
H5'8 H 0.7587 0.0705 0.4646 0.130 Uiso 1 1 calc R U . . .
N13 N 0.3384(4) 0.1810(3) 0.40483(9) 0.0771(18) Uani 1 1 d . U . . .
C23 C 0.3042(5) 0.2325(5) 0.41041(11) 0.086(2) Uani 1 1 d . U . . .
O23 O 0.3324(3) 0.2814(3) 0.41529(8) 0.0872(18) Uani 1 1 d . U . . .
N33 N 0.2411(4) 0.2312(5) 0.41084(10) 0.102(2) Uani 1 1 d . U . . .
C43 C 0.2125(6) 0.1778(7) 0.40770(14) 0.118(3) Uani 1 1 d . U . . .
N43 N 0.1514(5) 0.1774(7) 0.40894(15) 0.156(4) Uani 1 1 d . U . . .
H43A H 0.1312 0.2117 0.4118 0.188 Uiso 1 1 calc R U . . .
H43B H 0.1310 0.1427 0.4069 0.188 Uiso 1 1 calc R U . . .
C53 C 0.2470(6) 0.1217(6) 0.40385(14) 0.112(3) Uani 1 1 d . U . . .
H53 H 0.2268 0.0829 0.4030 0.134 Uiso 1 1 calc R U . . .
C63 C 0.3093(5) 0.1264(5) 0.40151(13) 0.097(3) Uani 1 1 d . U . . .
H63 H 0.3326 0.0910 0.3975 0.116 Uiso 1 1 calc R U . . .
O1'3 O 0.4199(3) 0.1548(2) 0.38145(7) 0.0807(17) Uani 1 1 d . U . . .
C1'3 C 0.4055(4) 0.1837(3) 0.40227(10) 0.065(2) Uani 1 1 d . U . . .
H1'3 H 0.4195 0.2276 0.4020 0.079 Uiso 1 1 calc R U . . .
O2'3 O 0.45354(19) 0.18114(19) 0.44014(6) 0.0478(10) Uani 1 1 d . U . . .
C2'3 C 0.4418(3) 0.1478(3) 0.41995(10) 0.0478(14) Uani 1 1 d . U . . .
H2'3 H 0.4193 0.1088 0.4237 0.057 Uiso 1 1 calc R U . . .
C3'3 C 0.5015(4) 0.1322(3) 0.40721(12) 0.0628(15) Uani 1 1 d . U . . .
H3'3 H 0.5163 0.0899 0.4111 0.075 Uiso 1 1 calc R U . . .
O3'3 O 0.5461(3) 0.1770(2) 0.41300(8) 0.0690(13) Uani 1 1 d . U . . .
C4'3 C 0.4808(5) 0.1357(4) 0.38184(13) 0.085(2) Uani 1 1 d . U . . .
H4'3 H 0.5077 0.1646 0.3731 0.101 Uiso 1 1 calc R U . . .
C5'3 C 0.4785(8) 0.0720(6) 0.3707(3) 0.169(6) Uani 1 1 d . U . . .
H5'9 H 0.5200 0.0533 0.3702 0.203 Uiso 1 1 calc R U . . .
H510 H 0.4507 0.0441 0.3792 0.203 Uiso 1 1 calc R U . . .
O5'3 O 0.4541(7) 0.0828(7) 0.3469(2) 0.239(7) Uani 1 1 d . U . . .
H533 H 0.4523 0.0491 0.3400 0.358 Uiso 1 1 calc R U . . .
Cl4 Cl 0.5000 0.5000 0.45367(4) 0.0602(6) Uani 1 2 d DS TU P . .
O1P4 O 0.4949(8) 0.4461(7) 0.4362(3) 0.074(4) Uani 0.5 1 d D U P B 1
O2P4 O 0.5610(4) 0.4965(5) 0.46211(18) 0.057(2) Uani 0.5 1 d D U P B 1
O1PA O 0.5368(6) 0.5263(6) 0.4733(2) 0.082(3) Uani 0.5 1 d D U P B 2
O2PA O 0.5178(7) 0.4467(7) 0.4430(3) 0.073(4) Uani 0.5 1 d D U P B 2

loop_
_atom_site_aniso_label
_atom_site_aniso_U_11
_atom_site_aniso_U_22
_atom_site_aniso_U_33
_atom_site_aniso_U_23
_atom_site_aniso_U_13
_atom_site_aniso_U_12
Ca1 0.0382(6) 0.0299(5) 0.0290(5) 0.0075(4) -0.0016(4) 0.0003(5)
O1W 0.055(2) 0.031(2) 0.036(2) -0.0028(15) -0.0084(17) 0.0017(18)
O2W 0.074(3) 0.035(2) 0.033(2) 0.0064(16) 0.0133(19) 0.018(2)
O3W 0.033(2) 0.040(2) 0.053(2) 0.0058(18) 0.0066(17) 0.0002(17)
O4W 0.042(2) 0.036(2) 0.043(2) 0.0011(16) 0.0034(17) 0.0004(17)
N1 0.038(3) 0.047(3) 0.030(2) 0.002(2) -0.0010(19) -0.004(2)
C2 0.043(3) 0.047(3) 0.021(3) -0.008(2) -0.007(2) 0.005(3)
O2 0.037(2) 0.039(2) 0.034(2) -0.0035(16) 0.0015(15) -0.0001(18)
N3 0.047(3) 0.044(3) 0.023(2) -0.0016(19) -0.0016(19) 0.006(2)
C4 0.060(4) 0.052(4) 0.028(3) 0.000(3) -0.004(3) 0.001(3)
N4 0.073(4) 0.038(3) 0.058(3) 0.003(2) -0.007(3) 0.002(3)
C5 0.056(4) 0.050(4) 0.044(3) 0.017(3) 0.005(3) -0.009(3)
C6 0.040(3) 0.063(4) 0.038(3) 0.006(3) 0.005(3) -0.003(3)
O1' 0.032(2) 0.052(2) 0.0295(19) -0.0098(16) -0.0050(14) 0.0045(17)
C1' 0.037(3) 0.042(3) 0.030(3) 0.000(2) -0.003(2) -0.004(2)
C2' 0.048(3) 0.032(3) 0.031(3) -0.004(2) 0.004(2) -0.009(3)
O2' 0.062(3) 0.036(2) 0.040(2) 0.0044(16) -0.0149(19) -0.0142(19)
C3' 0.047(3) 0.046(3) 0.035(3) -0.009(2) 0.005(3) -0.002(3)
O3' 0.041(2) 0.039(2) 0.047(2) -0.0045(17) -0.0075(17) 0.0030(18)
C4' 0.028(3) 0.059(4) 0.042(3) -0.018(3) 0.003(2) 0.007(3)
C5' 0.038(4) 0.086(5) 0.085(5) -0.044(5) 0.002(3) 0.001(4)
O5' 0.076(4) 0.129(5) 0.078(4) -0.018(4) 0.022(3) -0.038(4)
N11 0.031(2) 0.074(3) 0.022(2) -0.009(2) 0.0076(18) 0.009(2)
C21 0.038(3) 0.062(3) 0.023(3) 0.001(2) 0.008(2) 0.017(2)
O21 0.042(2) 0.051(2) 0.060(3) 0.019(2) 0.0288(19) 0.0141(19)
N31 0.047(3) 0.060(3) 0.044(3) -0.011(2) 0.006(2) 0.015(2)
C41 0.053(4) 0.090(4) 0.070(5) -0.045(4) 0.000(3) 0.026(3)
N41 0.075(5) 0.089(4) 0.149(7) -0.083(5) -0.015(4) 0.027(3)
C51 0.044(3) 0.118(5) 0.082(5) -0.061(5) 0.014(3) 0.027(3)
C61 0.035(3) 0.113(5) 0.047(4) -0.044(4) 0.008(3) 0.013(3)
O1'1 0.041(2) 0.140(4) 0.0192(18) 0.014(2) 0.0059(17) -0.023(3)
C1'1 0.025(3) 0.077(4) 0.022(2) 0.010(2) 0.003(2) 0.005(2)
C2'1 0.022(2) 0.061(3) 0.025(2) 0.010(2) 0.0001(18) 0.013(2)
O2'1 0.038(2) 0.041(2) 0.0263(17) 0.0070(14) 0.0044(14) 0.0051(16)
C3'1 0.027(3) 0.075(3) 0.035(3) 0.029(2) 0.001(2) 0.004(2)
O3'1 0.031(2) 0.067(3) 0.050(2) 0.034(2) 0.0052(17) 0.0123(18)
C4'1 0.022(3) 0.104(4) 0.039(3) 0.040(3) 0.006(2) 0.008(3)
C5'1 0.023(3) 0.117(6) 0.042(3) 0.040(4) 0.006(2) 0.006(3)
Ca2 0.0501(7) 0.0393(6) 0.0454(7) 0.0176(5) 0.0152(5) 0.0145(5)
O5W 0.047(2) 0.050(2) 0.049(2) 0.0149(19) 0.0091(19) 0.0124(19)
O6W 0.058(3) 0.045(2) 0.078(3) 0.000(2) 0.029(2) -0.006(2)
O7W 0.065(3) 0.060(3) 0.069(3) 0.029(2) 0.032(2) 0.031(2)
O8W 0.041(2) 0.076(3) 0.041(2) 0.003(2) 0.0070(17) -0.004(2)
N12 0.060(3) 0.038(3) 0.050(3) 0.014(2) -0.001(2) 0.019(3)
C22 0.057(4) 0.043(3) 0.033(3) 0.012(2) 0.002(3) 0.015(3)
O22 0.053(3) 0.035(2) 0.051(2) 0.0117(17) 0.0090(19) 0.004(2)
N32 0.051(3) 0.069(4) 0.040(3) 0.024(3) -0.011(2) 0.010(3)
C42 0.057(5) 0.097(6) 0.056(4) 0.031(4) -0.012(3) 0.026(4)
N42 0.035(3) 0.133(6) 0.086(5) 0.040(4) -0.003(3) 0.018(4)
C52 0.049(5) 0.100(7) 0.087(6) 0.004(5) -0.006(4) 0.041(5)
C62 0.077(6) 0.070(5) 0.085(6) -0.003(4) -0.020(5) 0.040(5)
O1'2 0.106(4) 0.028(2) 0.055(3) 0.0095(18) -0.023(3) 0.000(2)
C1'2 0.064(4) 0.025(3) 0.059(4) 0.012(3) 0.001(3) 0.019(3)
C2'2 0.062(4) 0.036(3) 0.046(3) 0.010(3) -0.010(3) 0.021(3)
O2'2 0.056(3) 0.043(2) 0.054(3) 0.0142(19) 0.009(2) 0.026(2)
C3'2 0.095(6) 0.029(3) 0.063(4) 0.005(3) -0.018(4) 0.006(3)
O3'2 0.066(3) 0.059(3) 0.082(3) 0.045(3) 0.010(3) 0.011(3)
C4'2 0.079(5) 0.030(3) 0.068(4) 0.012(3) -0.011(4) 0.012(3)
C5'2 0.114(7) 0.041(4) 0.063(5) 0.009(3) -0.024(4) 0.023(4)
O5'2 0.113(5) 0.042(3) 0.104(5) -0.003(3) -0.007(4) 0.012(3)
N13 0.115(5) 0.088(4) 0.028(3) -0.019(3) -0.016(3) 0.051(3)
C23 0.134(5) 0.099(5) 0.026(3) -0.007(4) -0.020(4) 0.076(4)
O23 0.148(5) 0.076(3) 0.038(2) 0.002(3) -0.005(3) 0.081(3)
N33 0.126(5) 0.147(6) 0.032(3) 0.003(4) -0.016(4) 0.084(4)
C43 0.131(6) 0.190(8) 0.033(4) -0.023(6) -0.049(5) 0.060(5)
N43 0.125(5) 0.259(13) 0.085(6) -0.008(7) -0.070(6) 0.058(6)
C53 0.131(6) 0.153(7) 0.051(5) -0.037(5) -0.039(5) 0.022(5)
C63 0.134(6) 0.112(5) 0.045(4) -0.036(4) -0.041(5) 0.033(5)
O1'3 0.153(5) 0.062(3) 0.027(2) -0.002(2) 0.007(2) 0.053(3)
C1'3 0.106(5) 0.062(4) 0.029(3) 0.002(3) 0.002(3) 0.050(4)
O2'3 0.053(2) 0.053(2) 0.037(2) 0.0137(17) 0.0073(17) 0.0095(19)
C2'3 0.064(3) 0.039(3) 0.040(3) 0.015(2) 0.005(3) 0.015(3)
C3'3 0.082(4) 0.034(3) 0.072(3) 0.018(3) 0.027(3) 0.026(3)
O3'3 0.081(3) 0.061(3) 0.065(3) 0.011(2) 0.030(2) 0.014(2)
C4'3 0.137(6) 0.056(4) 0.061(4) -0.012(3) 0.028(3) 0.040(4)
C5'3 0.181(12) 0.116(8) 0.210(10) -0.102(8) -0.019(10) 0.061(8)
O5'3 0.279(16) 0.236(13) 0.201(10) -0.155(10) -0.042(10) 0.040(12)
Cl4 0.0304(11) 0.0888(18) 0.0614(14) 0.000 0.000 -0.0007(11)
O1P4 0.085(12) 0.067(7) 0.069(8) 0.009(5) -0.012(7) 0.000(7)
O2P4 0.032(4) 0.067(6) 0.072(6) -0.001(5) 0.003(4) 0.007(4)
O1PA 0.069(7) 0.104(9) 0.072(7) 0.032(5) -0.031(6) -0.018(7)
O2PA 0.054(9) 0.074(7) 0.092(11) 0.015(6) 0.020(6) 0.046(7)

loop_
_atom_type_symbol
_atom_type_description
_atom_type_scat_dispersion_real
_atom_type_scat_dispersion_imag
_atom_type_scat_source
C C 0.0033 0.0016 'International Tables Vol C Tables 4.2.6.8 and 6.1.1.4'
H H 0.0000 0.0000 'International Tables Vol C Tables 4.2.6.8 and 6.1.1.4'
N N 0.0061 0.0033 'International Tables Vol C Tables 4.2.6.8 and 6.1.1.4'
O O 0.0106 0.0060 'International Tables Vol C Tables 4.2.6.8 and 6.1.1.4'
Cl Cl 0.1484 0.1585 'International Tables Vol C Tables 4.2.6.8 and 6.1.1.4'
Ca Ca 0.2262 0.3064 'International Tables Vol C Tables 4.2.6.8 and 6.1.1.4'

loop_
_geom_angle_atom_site_label_1
_geom_angle_atom_site_label_2
_geom_angle_atom_site_label_3
_geom_angle
_geom_angle_site_symmetry_1
_geom_angle_site_symmetry_3
O3' Ca1 O3W 149.80(13) . .
O3' Ca1 O2' 64.85(13) . .
O3W Ca1 O2' 144.87(13) . .
O3' Ca1 O3'1 90.39(14) . .
O3W Ca1 O3'1 95.39(15) . .
O2' Ca1 O3'1 72.38(15) . .
O3' Ca1 O4W 86.80(13) . .
O3W Ca1 O4W 103.86(13) . .
O2' Ca1 O4W 75.89(14) . .
O3'1 Ca1 O4W 146.08(14) . .
O3' Ca1 O1W 136.58(14) . .
O3W Ca1 O1W 73.55(13) . .
O2' Ca1 O1W 71.79(13) . .
O3'1 Ca1 O1W 78.58(13) . .
O4W Ca1 O1W 80.45(13) . .
O3' Ca1 O2W 78.24(15) . .
O3W Ca1 O2W 77.38(14) . .
O2' Ca1 O2W 133.83(14) . .
O3'1 Ca1 O2W 136.99(14) . .
O4W Ca1 O2W 75.28(13) . .
O1W Ca1 O2W 136.01(15) . .
O3' Ca1 O2'1 78.33(13) . .
O3W Ca1 O2'1 77.92(12) . .
O2' Ca1 O2'1 121.18(14) . .
O3'1 Ca1 O2'1 63.36(12) . .
O4W Ca1 O2'1 147.70(12) . .
O1W Ca1 O2'1 129.34(12) . .
O2W Ca1 O2'1 73.70(12) . .
C6 N1 C2 119.9(5) . .
C6 N1 C1' 121.6(5) . .
C2 N1 C1' 118.5(5) . .
O2 C2 N3 122.2(5) . .
O2 C2 N1 119.4(5) . .
N3 C2 N1 118.3(5) . .
C2 N3 C4 121.4(5) . .
N4 C4 N3 118.9(6) . .
N4 C4 C5 120.6(6) . .
N3 C4 C5 120.5(6) . .
C4 N4 H4A 120.0 . .
C4 N4 H4B 120.0 . .
H4A N4 H4B 120.0 . .
C6 C5 C4 116.5(6) . .
C6 C5 H5 121.7 . .
C4 C5 H5 121.7 . .
C5 C6 N1 123.2(6) . .
C5 C6 H6 118.4 . .
N1 C6 H6 118.4 . .
C1' O1' C4' 109.2(4) . .
O1' C1' N1 108.4(4) . .
O1' C1' C2' 102.9(4) . .
N1 C1' C2' 113.0(4) . .
O1' C1' H1' 110.8 . .
N1 C1' H1' 110.8 . .
C2' C1' H1' 110.8 . .
O2' C2' C3' 112.0(4) . .
O2' C2' C1' 112.1(5) . .
C3' C2' C1' 101.4(4) . .
O2' C2' H2' 110.4 . .
C3' C2' H2' 110.4 . .
C1' C2' H2' 110.4 . .
C2' O2' Ca1 121.8(3) . .
O3' C3' C2' 106.9(5) . .
O3' C3' C4' 112.3(5) . .
C2' C3' C4' 102.1(4) . .
O3' C3' H3' 111.7 . .
C2' C3' H3' 111.7 . .
C4' C3' H3' 111.7 . .
C3' O3' Ca1 121.0(3) . .
O1' C4' C5' 108.7(5) . .
O1' C4' C3' 106.4(4) . .
C5' C4' C3' 115.4(5) . .
O1' C4' H4' 108.7 . .
C5' C4' H4' 108.7 . .
C3' C4' H4' 108.7 . .
O5' C5' C4' 113.9(6) . .
O5' C5' H5'1 108.8 . .
C4' C5' H5'1 108.8 . .
O5' C5' H5'2 108.8 . .
C4' C5' H5'2 108.8 . .
H5'1 C5' H5'2 107.7 . .
C5' O5' H5' 109.5 . .
C61 N11 C21 117.4(6) . .
C61 N11 C1'1 123.1(6) . .
C21 N11 C1'1 119.5(4) . .
O21 C21 N31 121.0(6) . .
O21 C21 N11 119.0(5) . .
N31 C21 N11 120.1(5) . .
C21 N31 C41 120.6(7) . .
N41 C41 N31 116.7(8) . .
N41 C41 C51 123.6(7) . .
N31 C41 C51 119.7(8) . .
C41 N41 H41A 120.0 . .
C41 N41 H41B 120.0 . .
H41A N41 H41B 120.0 . .
C61 C51 C41 118.7(6) . .
C61 C51 H51 120.7 . .
C41 C51 H51 120.7 . .
C51 C61 N11 123.3(7) . .
C51 C61 H61 118.4 . .
N11 C61 H61 118.4 . .
C1'1 O1'1 C4'1 108.9(5) . .
O1'1 C1'1 N11 107.8(5) . .
O1'1 C1'1 C2'1 103.4(5) . .
N11 C1'1 C2'1 115.7(4) . .
O1'1 C1'1 H1'1 109.9 . .
N11 C1'1 H1'1 109.9 . .
C2'1 C1'1 H1'1 109.9 . .
O2'1 C2'1 C3'1 111.3(5) . .
O2'1 C2'1 C1'1 113.2(4) . .
C3'1 C2'1 C1'1 101.3(4) . .
O2'1 C2'1 H2'1 110.3 . .
C3'1 C2'1 H2'1 110.3 . .
C1'1 C2'1 H2'1 110.3 . .
C2'1 O2'1 Ca1 120.4(3) . .
O3'1 C3'1 C2'1 106.4(4) . .
O3'1 C3'1 C4'1 111.4(4) . .
C2'1 C3'1 C4'1 102.5(6) . .
O3'1 C3'1 H3'1 112.0 . .
C2'1 C3'1 H3'1 112.0 . .
C4'1 C3'1 H3'1 112.0 . .
C3'1 O3'1 Ca1 123.8(3) . .
O1'1 C4'1 C5'1 110.0(6) . .
O1'1 C4'1 C3'1 105.9(5) . .
C5'1 C4'1 C3'1 112.9(5) . .
O1'1 C4'1 H4'1 109.3 . .
C5'1 C4'1 H4'1 109.3 . .
C3'1 C4'1 H4'1 109.3 . .
O5'A C5'1 C4'1 117.5(9) . .
O5'1 C5'1 C4'1 112.9(5) . .
O5'1 C5'1 H511 109.0 . .
C4'1 C5'1 H511 109.0 . .
O5'1 C5'1 H521 109.0 . .
C4'1 C5'1 H521 109.0 . .
H511 C5'1 H521 107.8 . .
O5'A C5'1 H51A 107.9 . .
C4'1 C5'1 H51A 107.9 . .
O5'A C5'1 H52A 107.9 . .
C4'1 C5'1 H52A 107.9 . .
H51A C5'1 H52A 107.2 . .
C5'1 O5'1 H551 109.5 . .
C5'1 O5'A H55A 109.5 . .
O7W Ca2 O8W 76.81(15) . .
O7W Ca2 O5W 73.15(14) . .
O8W Ca2 O5W 141.98(15) . .
O7W Ca2 O3'2 148.12(16) . .
O8W Ca2 O3'2 72.59(16) . .
O5W Ca2 O3'2 138.39(16) . .
O7W Ca2 O2'3 76.61(16) . .
O8W Ca2 O2'3 73.42(14) . .
O5W Ca2 O2'3 120.23(15) . .
O3'2 Ca2 O2'3 86.22(16) . .
O7W Ca2 O6W 93.16(18) . .
O8W Ca2 O6W 82.68(15) . .
O5W Ca2 O6W 76.33(16) . .
O3'2 Ca2 O6W 91.65(19) . .
O2'3 Ca2 O6W 155.54(14) . .
O7W Ca2 O3'3 104.27(19) . .
O8W Ca2 O3'3 134.03(17) . .
O5W Ca2 O3'3 76.65(15) . .
O3'2 Ca2 O3'3 90.90(19) . .
O2'3 Ca2 O3'3 62.68(16) . .
O6W Ca2 O3'3 141.77(17) . .
O7W Ca2 O2'2 147.29(15) . .
O8W Ca2 O2'2 131.36(15) . .
O5W Ca2 O2'2 74.19(13) . .
O3'2 Ca2 O2'2 64.29(15) . .
O2'3 Ca2 O2'2 122.77(15) . .
O6W Ca2 O2'2 77.32(15) . .
O3'3 Ca2 O2'2 69.62(17) . .
C22 N12 C62 118.2(6) . .
C22 N12 C1'2 120.4(5) . .
C62 N12 C1'2 121.4(6) . .
O22 C22 N32 122.4(6) . .
O22 C22 N12 118.2(6) . .
N32 C22 N12 119.4(6) . .
C22 N32 C42 121.0(6) . .
N42 C42 N32 118.3(8) . .
N42 C42 C52 121.2(8) . .
N32 C42 C52 120.4(8) . .
C42 N42 H42A 120.0 . .
C42 N42 H42B 120.0 . .
H42A N42 H42B 120.0 . .
C62 C52 C42 118.1(7) . .
C62 C52 H52 121.0 . .
C42 C52 H52 121.0 . .
C52 C62 N12 122.8(8) . .
C52 C62 H62 118.6 . .
N12 C62 H62 118.6 . .
C1'2 O1'2 C4'2 107.7(5) . .
O1'2 C1'2 N12 109.2(5) . .
O1'2 C1'2 C2'2 103.4(5) . .
N12 C1'2 C2'2 113.9(5) . .
O1'2 C1'2 H1'2 110.0 . .
N12 C1'2 H1'2 110.0 . .
C2'2 C1'2 H1'2 110.0 . .
O2'2 C2'2 C1'2 113.4(5) . .
O2'2 C2'2 C3'2 111.6(5) . .
C1'2 C2'2 C3'2 100.6(5) . .
O2'2 C2'2 H2'2 110.3 . .
C1'2 C2'2 H2'2 110.3 . .
C3'2 C2'2 H2'2 110.3 . .
C2'2 O2'2 Ca2 120.2(4) . .
O3'2 C3'2 C2'2 107.2(5) . .
O3'2 C3'2 C4'2 110.8(6) . .
C2'2 C3'2 C4'2 101.9(6) . .
O3'2 C3'2 H3'2 112.1 . .
C2'2 C3'2 H3'2 112.1 . .
C4'2 C3'2 H3'2 112.1 . .
C3'2 O3'2 Ca2 121.9(4) . .
O1'2 C4'2 C5'2 110.0(7) . .
O1'2 C4'2 C3'2 106.9(5) . .
C5'2 C4'2 C3'2 113.7(6) . .
O1'2 C4'2 H4'2 108.7 . .
C5'2 C4'2 H4'2 108.7 . .
C3'2 C4'2 H4'2 108.7 . .
O5'2 C5'2 C4'2 112.5(6) . .
O5'2 C5'2 H5'6 109.1 . .
C4'2 C5'2 H5'6 109.1 . .
O5'2 C5'2 H5'7 109.1 . .
C4'2 C5'2 H5'7 109.1 . .
H5'6 C5'2 H5'7 107.8 . .
C5'2 O5'2 H5'8 109.5 . .
C63 N13 C23 119.5(9) . .
C63 N13 C1'3 118.8(7) . .
C23 N13 C1'3 121.7(9) . .
O23 C23 N33 119.9(8) . .
O23 C23 N13 118.5(10) . .
N33 C23 N13 121.6(11) . .
C43 N33 C23 118.9(9) . .
N33 C43 N43 117.8(12) . .
N33 C43 C53 120.9(12) . .
N43 C43 C53 121.2(15) . .
C43 N43 H43A 120.0 . .
C43 N43 H43B 120.0 . .
H43A N43 H43B 120.0 . .
C63 C53 C43 117.8(13) . .
C63 C53 H53 121.1 . .
C43 C53 H53 121.1 . .
N13 C63 C53 120.7(10) . .
N13 C63 H63 119.6 . .
C53 C63 H63 119.6 . .
C4'3 O1'3 C1'3 109.1(6) . .
O1'3 C1'3 N13 106.9(6) . .
O1'3 C1'3 C2'3 104.9(5) . .
N13 C1'3 C2'3 114.9(6) . .
O1'3 C1'3 H1'3 110.0 . .
N13 C1'3 H1'3 110.0 . .
C2'3 C1'3 H1'3 110.0 . .
C2'3 O2'3 Ca2 122.8(3) . .
O2'3 C2'3 C1'3 114.2(5) . .
O2'3 C2'3 C3'3 111.9(6) . .
C1'3 C2'3 C3'3 102.2(5) . .
O2'3 C2'3 H2'3 109.4 . .
C1'3 C2'3 H2'3 109.4 . .
C3'3 C2'3 H2'3 109.4 . .
O3'3 C3'3 C2'3 107.8(5) . .
O3'3 C3'3 C4'3 113.2(6) . .
C2'3 C3'3 C4'3 102.5(6) . .
O3'3 C3'3 H3'3 111.0 . .
C2'3 C3'3 H3'3 111.0 . .
C4'3 C3'3 H3'3 111.0 . .
C3'3 O3'3 Ca2 127.2(4) . .
O1'3 C4'3 C5'3 103.3(10) . .
O1'3 C4'3 C3'3 107.7(6) . .
C5'3 C4'3 C3'3 112.2(9) . .
O1'3 C4'3 H4'3 111.1 . .
C5'3 C4'3 H4'3 111.1 . .
C3'3 C4'3 H4'3 111.1 . .
O5'3 C5'3 C4'3 105.7(12) . .
O5'3 C5'3 H5'9 110.6 . .
C4'3 C5'3 H5'9 110.6 . .
O5'3 C5'3 H510 110.6 . .
C4'3 C5'3 H510 110.6 . .
H5'9 C5'3 H510 108.7 . .
C5'3 O5'3 H533 109.5 . .
O2PA Cl4 O2PA 125.3(15) . 10_554
O2P4 Cl4 O2P4 138.7(9) . 10_554
O2PA Cl4 O1PA 100.5(10) . 10_554
O2PA Cl4 O1PA 121.3(8) 10_554 10_554
O2PA Cl4 O1PA 121.3(8) . .
O2PA Cl4 O1PA 100.5(10) 10_554 .
O1PA Cl4 O1PA 80.4(9) 10_554 .
O2P4 Cl4 O1P4 105.0(7) . .
O2P4 Cl4 O1P4 102.0(8) 10_554 .
O2P4 Cl4 O1P4 102.0(8) . 10_554
O2P4 Cl4 O1P4 105.0(7) 10_554 10_554
O1P4 Cl4 O1P4 97.4(14) . 10_554

loop_
_geom_bond_atom_site_label_1
_geom_bond_atom_site_label_2
_geom_bond_distance
_geom_bond_site_symmetry_2
Ca1 O3' 2.443(4) .
Ca1 O3W 2.445(4) .
Ca1 O2' 2.446(4) .
Ca1 O3'1 2.454(4) .
Ca1 O4W 2.456(4) .
Ca1 O1W 2.464(4) .
Ca1 O2W 2.483(4) .
Ca1 O2'1 2.531(4) .
N1 C6 1.365(8) .
N1 C2 1.422(8) .
N1 C1' 1.469(7) .
C2 O2 1.238(7) .
C2 N3 1.354(8) .
N3 C4 1.355(8) .
C4 N4 1.338(8) .
C4 C5 1.465(10) .
N4 H4A 0.8800 .
N4 H4B 0.8800 .
C5 C6 1.330(9) .
C5 H5 0.9500 .
C6 H6 0.9500 .
O1' C1' 1.434(6) .
O1' C4' 1.449(7) .
C1' C2' 1.537(7) .
C1' H1' 1.0000 .
C2' O2' 1.419(7) .
C2' C3' 1.531(9) .
C2' H2' 1.0000 .
C3' O3' 1.429(7) .
C3' C4' 1.552(8) .
C3' H3' 1.0000 .
C4' C5' 1.506(9) .
C4' H4' 1.0000 .
C5' O5' 1.405(11) .
C5' H5'1 0.9900 .
C5' H5'2 0.9900 .
O5' H5' 0.8400 .
N11 C61 1.373(8) .
N11 C21 1.426(8) .
N11 C1'1 1.471(8) .
C21 O21 1.253(7) .
C21 N31 1.317(8) .
N31 C41 1.362(9) .
C41 N41 1.343(12) .
C41 C51 1.427(13) .
N41 H41A 0.8800 .
N41 H41B 0.8800 .
C51 C61 1.284(13) .
C51 H51 0.9500 .
C61 H61 0.9500 .
O1'1 C1'1 1.431(6) .
O1'1 C4'1 1.462(10) .
C1'1 C2'1 1.525(8) .
C1'1 H1'1 1.0000 .
C2'1 O2'1 1.422(6) .
C2'1 C3'1 1.520(9) .
C2'1 H2'1 1.0000 .
C3'1 O3'1 1.436(7) .
C3'1 C4'1 1.533(9) .
C3'1 H3'1 1.0000 .
C4'1 C5'1 1.492(8) .
C4'1 H4'1 1.0000 .
C5'1 O5'A 1.255(14) .
C5'1 O5'1 1.361(8) .
C5'1 H511 0.9900 .
C5'1 H521 0.9900 .
C5'1 H51A 0.9900 .
C5'1 H52A 0.9900 .
O5'1 H551 0.8400 .
O5'A H55A 0.8400 .
Ca2 O7W 2.413(5) .
Ca2 O8W 2.442(4) .
Ca2 O5W 2.457(4) .
Ca2 O3'2 2.458(4) .
Ca2 O2'3 2.464(5) .
Ca2 O6W 2.468(5) .
Ca2 O3'3 2.485(5) .
Ca2 O2'2 2.496(4) .
N12 C22 1.387(8) .
N12 C62 1.404(10) .
N12 C1'2 1.476(9) .
C22 O22 1.261(7) .
C22 N32 1.337(9) .
N32 C42 1.362(10) .
C42 N42 1.323(11) .
C42 C52 1.408(13) .
N42 H42A 0.8800 .
N42 H42B 0.8800 .
C52 C62 1.295(13) .
C52 H52 0.9500 .
C62 H62 0.9500 .
O1'2 C1'2 1.428(7) .
O1'2 C4'2 1.439(9) .
C1'2 C2'2 1.521(9) .
C1'2 H1'2 1.0000 .
C2'2 O2'2 1.435(7) .
C2'2 C3'2 1.524(10) .
C2'2 H2'2 1.0000 .
C3'2 O3'2 1.415(9) .
C3'2 C4'2 1.544(10) .
C3'2 H3'2 1.0000 .
C4'2 C5'2 1.519(9) .
C4'2 H4'2 1.0000 .
C5'2 O5'2 1.413(10) .
C5'2 H5'6 0.9900 .
C5'2 H5'7 0.9900 .
O5'2 H5'8 0.8400 .
N13 C63 1.357(14) .
N13 C23 1.382(10) .
N13 C1'3 1.467(11) .
C23 O23 1.259(13) .
C23 N33 1.370(14) .
N33 C43 1.328(17) .
C43 N43 1.329(17) .
C43 C53 1.447(16) .
N43 H43A 0.8800 .
N43 H43B 0.8800 .
C53 C63 1.364(16) .
C53 H53 0.9500 .
C63 H63 0.9500 .
O1'3 C4'3 1.386(11) .
O1'3 C1'3 1.418(8) .
C1'3 C2'3 1.524(8) .
C1'3 H1'3 1.0000 .
O2'3 C2'3 1.421(8) .
C2'3 C3'3 1.538(9) .
C2'3 H2'3 1.0000 .
C3'3 O3'3 1.414(10) .
C3'3 C4'3 1.570(11) .
C3'3 H3'3 1.0000 .
C4'3 C5'3 1.535(13) .
C4'3 H4'3 1.0000 .
C5'3 O5'3 1.52(2) .
C5'3 H5'9 0.9900 .
C5'3 H510 0.9900 .
O5'3 H533 0.8400 .
Cl4 O2PA 1.373(13) .
Cl4 O2PA 1.373(13) 10_554
Cl4 O2P4 1.417(9) .
Cl4 O2P4 1.417(9) 10_554
Cl4 O1PA 1.520(11) 10_554
Cl4 O1PA 1.520(11) .
Cl4 O1P4 1.564(13) .
Cl4 O1P4 1.565(13) 10_554

loop_
_platon_squeeze_void_nr
_platon_squeeze_void_average_x
_platon_squeeze_void_average_y
_platon_squeeze_void_average_z
_platon_squeeze_void_volume
_platon_squeeze_void_count_electrons
_platon_squeeze_void_content
1 0.011 0.452 -0.045 7941 3824 ' '
2 0.080 0.580 0.250 15 17 ' '
3 0.080 0.920 1.000 15 17 ' '
4 0.420 0.580 0.500 15 17 ' '
5 0.420 0.920 0.750 15 17 ' '
6 0.580 0.420 0.500 15 17 ' '
7 0.580 0.080 0.750 15 17 ' '
8 0.920 0.080 0.000 15 17 ' '
9 0.920 0.420 0.250 15 17 ' '
